data_4084911
loop_
_publ_author_name
'Proutiere, Fabien'
'Lyngvi, Eirik'
'Aufiero, Marialuisa'
'Sanhueza, Italo A.'
'Schoenebeck, Franziska'

_publ_section_title
;
 Combining the Reactivity Properties of PCy3and PtBu3into a Single Ligand,
 P(iPr)(tBu)2. Reaction via Mono- or Bisphosphine Palladium(0) Centers and
 Palladium(I) Dimer Formation
;
_journal_issue 23
_journal_name_full Organometallics
_journal_page_first 6879
_journal_paper_doi 10.1021/om5009605
_journal_volume 33
_journal_year 2014
_chemical_formula_moiety 'C22 H50 I2 P2 Pd2'
_chemical_formula_sum 'C22 H50 I2 P2 Pd2'
_chemical_formula_weight 843.16
_chemical_name_systematic
;
 ?
;
_space_group_crystal_system triclinic
_space_group_IT_number 2
_space_group_name_Hall '-P 1'
_space_group_name_H-M_alt 'P -1'
_symmetry_space_group_name_Hall '-P 1'
_symmetry_space_group_name_H-M 'P -1'
_atom_sites_solution_hydrogens geom
_atom_sites_solution_primary direct
_audit_creation_date 2014-09-04
_audit_creation_method
;
Olex2 1.2
(compiled 2014.08.28 svn.r2986 for OlexSys, GUI svn.r4874)
;
_cell_angle_alpha 84.7690(10)
_cell_angle_beta 86.613(2)
_cell_angle_gamma 87.770(2)
_cell_formula_units_Z 2
_cell_length_a 10.4969(10)
_cell_length_b 11.1685(11)
_cell_length_c 12.5738(12)
_cell_measurement_reflns_used 9983
_cell_measurement_temperature 100.0(2)
_cell_measurement_theta_max 30.43
_cell_measurement_theta_min 2.47
_cell_volume 1464.5(2)
_computing_cell_refinement 'Bruker SAINT'
_computing_data_collection 'Bruker APEX2'
_computing_data_reduction 'Bruker SAINT'
_computing_molecular_graphics 'Olex2 (Dolomanov et al., 2009)'
_computing_publication_material 'Olex2 (Dolomanov et al., 2009)'
_computing_structure_refinement 'XL (Sheldrick, 2008)'
_computing_structure_solution 'XS (Sheldrick, 2008)'
_diffrn_ambient_temperature 100.0(2)
_diffrn_detector 'Bruker APEX2 area detector'
_diffrn_detector_area_resol_mean 8.33
_diffrn_detector_type 'CCD area detector'
_diffrn_measured_fraction_theta_full 0.995
_diffrn_measured_fraction_theta_max 0.992
_diffrn_measurement_device 'kappa-stage diffractometer'
_diffrn_measurement_device_type ETH_LOC_ApexIID8_Mo
_diffrn_measurement_method '\w and \f scans'
_diffrn_radiation_monochromator 'focusing graphite'
_diffrn_radiation_probe x-ray
_diffrn_radiation_type MoK\a
_diffrn_radiation_wavelength 0.71073
_diffrn_reflns_av_unetI/netI 0.0279
_diffrn_reflns_Laue_measured_fraction_full 0.995
_diffrn_reflns_Laue_measured_fraction_max 0.992
_diffrn_reflns_limit_h_max 14
_diffrn_reflns_limit_h_min -14
_diffrn_reflns_limit_k_max 15
_diffrn_reflns_limit_k_min -15
_diffrn_reflns_limit_l_max 17
_diffrn_reflns_limit_l_min 0
_diffrn_reflns_number 8811
_diffrn_reflns_point_group_measured_fraction_full 0.995
_diffrn_reflns_point_group_measured_fraction_max 0.992
_diffrn_reflns_theta_full 25.242
_diffrn_reflns_theta_max 30.467
_diffrn_reflns_theta_min 2.341
_diffrn_source 'sealed tube'
_diffrn_standards_number 0
_exptl_absorpt_coefficient_mu 3.453
_exptl_absorpt_correction_T_max 0.4330
_exptl_absorpt_correction_T_min 0.3162
_exptl_absorpt_correction_type multi-scan
_exptl_absorpt_process_details
;
 TWINABS-2012/1 (Bruker,2012) was used for absorption correction.
 
For component 1:
 wR2(int) was 0.0586 before and 0.0290 after correction.
 The Ratio of minimum to maximum transmission not present.
 The \l/2 correction factor is Not present
 
For component 2:
 wR2(int) was 0.0666 before and 0.0289 after correction.
 The Ratio of minimum to maximum transmission is 0.71.
 The \l/2 correction factor is Not present

Final HKLF 4 output contains 26028 reflections, Rint = 0.0244
 (16760 with I > 3sig(I), Rint = 0.0219)
;
_exptl_crystal_colour 'metallic black'
_exptl_crystal_colour_lustre metallic
_exptl_crystal_colour_primary black
_exptl_crystal_density_diffrn 1.912
_exptl_crystal_description irregular
_exptl_crystal_F_000 820
_exptl_crystal_size_max 0.4
_exptl_crystal_size_mid 0.2
_exptl_crystal_size_min 0.04
_refine_diff_density_max 1.024
_refine_diff_density_min -1.221
_refine_diff_density_rms 0.127
_refine_ls_extinction_method none
_refine_ls_goodness_of_fit_ref 1.050
_refine_ls_hydrogen_treatment constr
_refine_ls_matrix_type full
_refine_ls_number_parameters 269
_refine_ls_number_reflns 8807
_refine_ls_number_restraints 0
_refine_ls_restrained_S_all 1.050
_refine_ls_R_factor_all 0.0341
_refine_ls_R_factor_gt 0.0243
_refine_ls_shift/su_max 0.001
_refine_ls_shift/su_mean 0.000
_refine_ls_structure_factor_coef Fsqd
_refine_ls_weighting_details 'w=1/[\s^2^(Fo^2^)+(0.0304P)^2^+0.2684P] where P=(Fo^2^+2Fc^2^)/3'
_refine_ls_weighting_scheme calc
_refine_ls_wR_factor_gt 0.0572
_refine_ls_wR_factor_ref 0.0601
_reflns_Friedel_coverage 0.000
_reflns_number_gt 7142
_reflns_number_total 8807
_reflns_threshold_expression 'I > 2\s(I)'
_cod_data_source_file om5009605_si_003.cif
_cod_data_source_block sb030914twinn
_cod_depositor_comments 'Adding full bibliography for 4084910--4084911.cif.'
_cod_database_code 4084911
_shelxl_version_number 2014-3
_shelx_space_group_comment
;
The symmetry employed for this shelxl refinement is uniquely defined
by the following loop, which should always be used as a source of
symmetry information in preference to the above space-group names.
They are only intended as comments.
;
_olex2_refinement_description
;
1. Fixed Uiso
 At 1.2 times of:
  All C(H) groups
 At 1.5 times of:
  All C(H,H,H) groups
2.a Ternary CH refined with riding coordinates:
 C1(H1), C12(H12)
2.b Idealised Me refined as rotating group:
 C2(H2A,H2B,H2C), C3(H3A,H3B,H3C), C5(H5A,H5B,H5C), C6(H6A,H6B,H6C), C7(H7A,
 H7B,H7C), C9(H9A,H9B,H9C), C10(H10A,H10B,H10C), C11(H11A,H11B,H11C), C13(H13A,
 H13B,H13C), C14(H14A,H14B,H14C), C16(H16A,H16B,H16C), C17(H17A,H17B,H17C),
 C18(H18A,H18B,H18C), C20(H20A,H20B,H20C), C21(H21A,H21B,H21C), C22(H22A,H22B,
 H22C)
;
_olex2_submission_original_sample_id sb030914
_olex2_submission_special_instructions 'No special instructions were received'

loop_
_space_group_symop_operation_xyz
'x, y, z'
'-x, -y, -z'

loop_
_atom_site_label
_atom_site_type_symbol
_atom_site_fract_x
_atom_site_fract_y
_atom_site_fract_z
_atom_site_U_iso_or_equiv
_atom_site_adp_type
_atom_site_occupancy
_atom_site_site_symmetry_order
_atom_site_calc_flag
_atom_site_refinement_flags_posn
I1 I 0.61503(2) 0.34092(2) 0.26421(2) 0.01509(4) Uani 1 1 d .
I2 I 0.29896(2) 0.08057(2) 0.25321(2) 0.01505(4) Uani 1 1 d .
Pd1 Pd 0.54050(2) 0.11981(2) 0.26133(2) 0.01083(4) Uani 1 1 d .
Pd2 Pd 0.37288(2) 0.30318(2) 0.25225(2) 0.01088(4) Uani 1 1 d .
P1 P 0.67975(6) -0.04322(5) 0.26033(4) 0.01047(11) Uani 1 1 d .
P2 P 0.24008(6) 0.47153(5) 0.24125(4) 0.01040(11) Uani 1 1 d .
C1 C 0.5982(2) -0.1804(2) 0.32310(17) 0.0136(4) Uani 1 1 d .
H1 H 0.5170 -0.1817 0.2854 0.016 Uiso 1 1 calc R
C2 C 0.5554(3) -0.1672(2) 0.44048(19) 0.0216(5) Uani 1 1 d .
H2A H 0.4912 -0.2268 0.4643 0.032 Uiso 1 1 calc GR
H2B H 0.5184 -0.0861 0.4472 0.032 Uiso 1 1 calc GR
H2C H 0.6292 -0.1803 0.4849 0.032 Uiso 1 1 calc GR
C3 C 0.6619(3) -0.3054(2) 0.3129(2) 0.0201(5) Uani 1 1 d .
H3A H 0.7411 -0.3120 0.3508 0.030 Uiso 1 1 calc GR
H3B H 0.6814 -0.3166 0.2371 0.030 Uiso 1 1 calc GR
H3C H 0.6038 -0.3674 0.3441 0.030 Uiso 1 1 calc GR
C4 C 0.8287(2) -0.0205(2) 0.33203(19) 0.0165(5) Uani 1 1 d .
C5 C 0.7878(3) 0.0391(2) 0.43535(19) 0.0229(5) Uani 1 1 d .
H5A H 0.8632 0.0495 0.4755 0.034 Uiso 1 1 calc GR
H5B H 0.7278 -0.0122 0.4793 0.034 Uiso 1 1 calc GR
H5C H 0.7464 0.1178 0.4168 0.034 Uiso 1 1 calc GR
C6 C 0.9122(3) 0.0691(2) 0.2627(2) 0.0228(5) Uani 1 1 d .
H6A H 0.8595 0.1391 0.2374 0.034 Uiso 1 1 calc GR
H6B H 0.9508 0.0304 0.2011 0.034 Uiso 1 1 calc GR
H6C H 0.9797 0.0952 0.3051 0.034 Uiso 1 1 calc GR
C7 C 0.9073(3) -0.1359(2) 0.3614(2) 0.0265(6) Uani 1 1 d .
H7A H 0.9277 -0.1779 0.2971 0.040 Uiso 1 1 calc GR
H7B H 0.8580 -0.1882 0.4141 0.040 Uiso 1 1 calc GR
H7C H 0.9866 -0.1155 0.3919 0.040 Uiso 1 1 calc GR
C8 C 0.7192(2) -0.0724(2) 0.11541(17) 0.0148(4) Uani 1 1 d .
C9 C 0.7373(3) 0.0498(2) 0.04970(19) 0.0208(5) Uani 1 1 d .
H9A H 0.7484 0.0373 -0.0265 0.031 Uiso 1 1 calc GR
H9B H 0.8130 0.0873 0.0720 0.031 Uiso 1 1 calc GR
H9C H 0.6619 0.1024 0.0618 0.031 Uiso 1 1 calc GR
C10 C 0.6010(2) -0.1273(2) 0.07520(18) 0.0183(5) Uani 1 1 d .
H10A H 0.6110 -0.1294 -0.0026 0.028 Uiso 1 1 calc GR
H10B H 0.5248 -0.0783 0.0935 0.028 Uiso 1 1 calc GR
H10C H 0.5919 -0.2094 0.1090 0.028 Uiso 1 1 calc GR
C11 C 0.8367(3) -0.1549(2) 0.0935(2) 0.0213(5) Uani 1 1 d .
H11A H 0.8256 -0.2333 0.1341 0.032 Uiso 1 1 calc GR
H11B H 0.9132 -0.1183 0.1156 0.032 Uiso 1 1 calc GR
H11C H 0.8463 -0.1656 0.0170 0.032 Uiso 1 1 calc GR
C12 C 0.2994(2) 0.5813(2) 0.32937(18) 0.0165(5) Uani 1 1 d .
H12 H 0.3900 0.5935 0.3029 0.020 Uiso 1 1 calc R
C13 C 0.2393(3) 0.7094(2) 0.3285(2) 0.0271(6) Uani 1 1 d .
H13A H 0.1518 0.7056 0.3600 0.041 Uiso 1 1 calc GR
H13B H 0.2382 0.7458 0.2546 0.041 Uiso 1 1 calc GR
H13C H 0.2898 0.7581 0.3702 0.041 Uiso 1 1 calc GR
C14 C 0.3086(3) 0.5258(3) 0.4453(2) 0.0252(6) Uani 1 1 d .
H14A H 0.3654 0.5731 0.4828 0.038 Uiso 1 1 calc GR
H14B H 0.3428 0.4429 0.4452 0.038 Uiso 1 1 calc GR
H14C H 0.2235 0.5260 0.4818 0.038 Uiso 1 1 calc GR
C15 C 0.0674(2) 0.4376(2) 0.28070(18) 0.0149(4) Uani 1 1 d .
C16 C 0.0128(2) 0.3726(2) 0.1921(2) 0.0196(5) Uani 1 1 d .
H16A H -0.0733 0.3464 0.2151 0.029 Uiso 1 1 calc GR
H16B H 0.0679 0.3024 0.1777 0.029 Uiso 1 1 calc GR
H16C H 0.0090 0.4275 0.1269 0.029 Uiso 1 1 calc GR
C17 C -0.0190(3) 0.5461(2) 0.3035(2) 0.0230(5) Uani 1 1 d .
H17A H -0.0113 0.6076 0.2429 0.034 Uiso 1 1 calc GR
H17B H 0.0066 0.5791 0.3683 0.034 Uiso 1 1 calc GR
H17C H -0.1077 0.5214 0.3139 0.034 Uiso 1 1 calc GR
C18 C 0.0654(3) 0.3495(2) 0.38274(19) 0.0209(5) Uani 1 1 d .
H18A H -0.0226 0.3266 0.4026 0.031 Uiso 1 1 calc GR
H18B H 0.0996 0.3885 0.4412 0.031 Uiso 1 1 calc GR
H18C H 0.1180 0.2774 0.3692 0.031 Uiso 1 1 calc GR
C19 C 0.2556(2) 0.5478(2) 0.10025(17) 0.0144(4) Uani 1 1 d .
C20 C 0.3840(2) 0.6096(2) 0.08718(19) 0.0203(5) Uani 1 1 d .
H20A H 0.4030 0.6349 0.0114 0.030 Uiso 1 1 calc GR
H20B H 0.4513 0.5532 0.1134 0.030 Uiso 1 1 calc GR
H20C H 0.3797 0.6801 0.1284 0.030 Uiso 1 1 calc GR
C21 C 0.2620(3) 0.4488(2) 0.02161(18) 0.0198(5) Uani 1 1 d .
H21A H 0.1808 0.4076 0.0270 0.030 Uiso 1 1 calc GR
H21B H 0.3314 0.3906 0.0396 0.030 Uiso 1 1 calc GR
H21C H 0.2777 0.4854 -0.0516 0.030 Uiso 1 1 calc GR
C22 C 0.1500(3) 0.6410(2) 0.06818(19) 0.0195(5) Uani 1 1 d .
H22A H 0.1446 0.7038 0.1180 0.029 Uiso 1 1 calc GR
H22B H 0.0681 0.6014 0.0706 0.029 Uiso 1 1 calc GR
H22C H 0.1700 0.6773 -0.0045 0.029 Uiso 1 1 calc GR

loop_
_atom_site_aniso_label
_atom_site_aniso_U_11
_atom_site_aniso_U_22
_atom_site_aniso_U_33
_atom_site_aniso_U_23
_atom_site_aniso_U_13
_atom_site_aniso_U_12
I1 0.01303(8) 0.01084(7) 0.02136(8) -0.00110(5) -0.00105(5) -0.00042(5)
I2 0.01329(8) 0.01229(8) 0.01981(8) -0.00238(5) -0.00140(5) -0.00046(6)
Pd1 0.01100(8) 0.00760(8) 0.01375(8) -0.00109(6) -0.00147(6) 0.00302(6)
Pd2 0.01066(8) 0.00805(8) 0.01352(8) -0.00042(6) -0.00048(6) 0.00314(6)
P1 0.0109(3) 0.0077(3) 0.0128(3) -0.00139(19) -0.00194(19) 0.0018(2)
P2 0.0107(3) 0.0082(3) 0.0121(3) -0.00065(19) -0.00101(19) 0.0019(2)
C1 0.0138(11) 0.0104(11) 0.0163(10) -0.0003(8) -0.0017(8) 0.0004(8)
C2 0.0251(14) 0.0214(13) 0.0174(11) 0.0013(9) 0.0002(9) 0.0010(10)
C3 0.0248(14) 0.0115(12) 0.0235(12) 0.0005(9) -0.0013(10) 0.0018(10)
C4 0.0160(12) 0.0123(11) 0.0220(11) -0.0043(9) -0.0071(9) 0.0035(9)
C5 0.0280(15) 0.0211(13) 0.0212(12) -0.0050(10) -0.0112(10) 0.0016(11)
C6 0.0171(13) 0.0180(13) 0.0347(14) -0.0072(10) -0.0027(10) -0.0031(10)
C7 0.0245(15) 0.0172(13) 0.0399(15) -0.0049(11) -0.0188(12) 0.0061(11)
C8 0.0170(12) 0.0138(11) 0.0138(10) -0.0024(8) 0.0000(8) -0.0002(9)
C9 0.0271(14) 0.0184(13) 0.0163(11) -0.0005(9) 0.0021(9) -0.0015(10)
C10 0.0229(13) 0.0187(12) 0.0138(11) -0.0031(9) -0.0020(9) -0.0009(10)
C11 0.0213(13) 0.0178(13) 0.0252(13) -0.0070(9) 0.0019(10) 0.0025(10)
C12 0.0176(12) 0.0131(11) 0.0194(11) -0.0033(8) -0.0032(9) 0.0020(9)
C13 0.0294(16) 0.0148(13) 0.0396(16) -0.0122(11) -0.0092(12) 0.0042(11)
C14 0.0307(15) 0.0273(15) 0.0187(12) -0.0054(10) -0.0047(10) -0.0007(11)
C15 0.0129(11) 0.0125(11) 0.0183(11) 0.0005(8) 0.0022(8) 0.0029(9)
C16 0.0141(12) 0.0187(13) 0.0262(12) -0.0014(9) -0.0022(9) -0.0034(9)
C17 0.0177(13) 0.0186(13) 0.0313(14) -0.0025(10) 0.0059(10) 0.0054(10)
C18 0.0231(14) 0.0171(12) 0.0206(12) 0.0014(9) 0.0086(9) -0.0003(10)
C19 0.0170(12) 0.0120(11) 0.0136(10) 0.0006(8) 0.0003(8) 0.0002(9)
C20 0.0196(13) 0.0193(13) 0.0210(12) 0.0037(9) 0.0007(9) -0.0029(10)
C21 0.0243(14) 0.0202(13) 0.0148(11) -0.0016(9) 0.0002(9) 0.0006(10)
C22 0.0225(13) 0.0139(12) 0.0210(12) 0.0043(9) -0.0039(9) 0.0020(10)

loop_
_atom_type_symbol
_atom_type_description
_atom_type_scat_dispersion_real
_atom_type_scat_dispersion_imag
_atom_type_scat_source
C C 0.0033 0.0016 'International Tables Vol C Tables 4.2.6.8 and 6.1.1.4'
H H 0.0000 0.0000 'International Tables Vol C Tables 4.2.6.8 and 6.1.1.4'
P P 0.1023 0.0942 'International Tables Vol C Tables 4.2.6.8 and 6.1.1.4'
Pd Pd -0.9988 1.0072 'International Tables Vol C Tables 4.2.6.8 and 6.1.1.4'
I I -0.4742 1.8119 'International Tables Vol C Tables 4.2.6.8 and 6.1.1.4'

loop_
_geom_angle_atom_site_label_1
_geom_angle_atom_site_label_2
_geom_angle_atom_site_label_3
_geom_angle
Pd2 I1 Pd1 60.782(7)
Pd1 I2 Pd2 60.779(6)
I1 Pd1 Pd2 59.322(9)
I2 Pd1 I1 119.534(8)
I2 Pd1 Pd2 60.222(8)
P1 Pd1 I1 123.021(18)
P1 Pd1 I2 117.417(17)
P1 Pd1 Pd2 176.417(16)
I1 Pd2 I2 118.884(8)
I1 Pd2 Pd1 59.895(8)
I2 Pd2 Pd1 58.999(9)
P2 Pd2 I1 115.971(17)
P2 Pd2 I2 125.145(18)
P2 Pd2 Pd1 175.714(17)
C1 P1 Pd1 109.63(7)
C1 P1 C4 109.82(11)
C1 P1 C8 105.75(10)
C4 P1 Pd1 112.34(7)
C4 P1 C8 111.41(11)
C8 P1 Pd1 107.67(8)
C12 P2 Pd2 108.19(8)
C12 P2 C15 110.15(11)
C12 P2 C19 105.62(11)
C15 P2 Pd2 112.98(7)
C15 P2 C19 110.62(11)
C19 P2 Pd2 108.99(7)
P1 C1 H1 104.8
C2 C1 P1 111.54(16)
C2 C1 H1 104.8
C2 C1 C3 109.68(19)
C3 C1 P1 119.72(17)
C3 C1 H1 104.8
C1 C2 H2A 109.5
C1 C2 H2B 109.5
C1 C2 H2C 109.5
H2A C2 H2B 109.5
H2A C2 H2C 109.5
H2B C2 H2C 109.5
C1 C3 H3A 109.5
C1 C3 H3B 109.5
C1 C3 H3C 109.5
H3A C3 H3B 109.5
H3A C3 H3C 109.5
H3B C3 H3C 109.5
C5 C4 P1 107.71(17)
C6 C4 P1 108.88(16)
C6 C4 C5 106.7(2)
C7 C4 P1 114.71(17)
C7 C4 C5 108.9(2)
C7 C4 C6 109.6(2)
C4 C5 H5A 109.5
C4 C5 H5B 109.5
C4 C5 H5C 109.5
H5A C5 H5B 109.5
H5A C5 H5C 109.5
H5B C5 H5C 109.5
C4 C6 H6A 109.5
C4 C6 H6B 109.5
C4 C6 H6C 109.5
H6A C6 H6B 109.5
H6A C6 H6C 109.5
H6B C6 H6C 109.5
C4 C7 H7A 109.5
C4 C7 H7B 109.5
C4 C7 H7C 109.5
H7A C7 H7B 109.5
H7A C7 H7C 109.5
H7B C7 H7C 109.5
C9 C8 P1 108.23(16)
C10 C8 P1 106.95(16)
C10 C8 C9 106.83(19)
C10 C8 C11 109.1(2)
C11 C8 P1 116.53(16)
C11 C8 C9 108.8(2)
C8 C9 H9A 109.5
C8 C9 H9B 109.5
C8 C9 H9C 109.5
H9A C9 H9B 109.5
H9A C9 H9C 109.5
H9B C9 H9C 109.5
C8 C10 H10A 109.5
C8 C10 H10B 109.5
C8 C10 H10C 109.5
H10A C10 H10B 109.5
H10A C10 H10C 109.5
H10B C10 H10C 109.5
C8 C11 H11A 109.5
C8 C11 H11B 109.5
C8 C11 H11C 109.5
H11A C11 H11B 109.5
H11A C11 H11C 109.5
H11B C11 H11C 109.5
P2 C12 H12 104.4
C13 C12 P2 120.31(17)
C13 C12 H12 104.4
C14 C12 P2 111.70(18)
C14 C12 H12 104.4
C14 C12 C13 109.9(2)
C12 C13 H13A 109.5
C12 C13 H13B 109.5
C12 C13 H13C 109.5
H13A C13 H13B 109.5
H13A C13 H13C 109.5
H13B C13 H13C 109.5
C12 C14 H14A 109.5
C12 C14 H14B 109.5
C12 C14 H14C 109.5
H14A C14 H14B 109.5
H14A C14 H14C 109.5
H14B C14 H14C 109.5
C16 C15 P2 108.65(15)
C16 C15 C18 107.4(2)
C17 C15 P2 115.48(18)
C17 C15 C16 109.3(2)
C17 C15 C18 107.98(19)
C18 C15 P2 107.72(16)
C15 C16 H16A 109.5
C15 C16 H16B 109.5
C15 C16 H16C 109.5
H16A C16 H16B 109.5
H16A C16 H16C 109.5
H16B C16 H16C 109.5
C15 C17 H17A 109.5
C15 C17 H17B 109.5
C15 C17 H17C 109.5
H17A C17 H17B 109.5
H17A C17 H17C 109.5
H17B C17 H17C 109.5
C15 C18 H18A 109.5
C15 C18 H18B 109.5
C15 C18 H18C 109.5
H18A C18 H18B 109.5
H18A C18 H18C 109.5
H18B C18 H18C 109.5
C20 C19 P2 107.64(16)
C20 C19 C21 107.0(2)
C20 C19 C22 108.5(2)
C21 C19 P2 107.90(16)
C22 C19 P2 116.59(16)
C22 C19 C21 108.82(19)
C19 C20 H20A 109.5
C19 C20 H20B 109.5
C19 C20 H20C 109.5
H20A C20 H20B 109.5
H20A C20 H20C 109.5
H20B C20 H20C 109.5
C19 C21 H21A 109.5
C19 C21 H21B 109.5
C19 C21 H21C 109.5
H21A C21 H21B 109.5
H21A C21 H21C 109.5
H21B C21 H21C 109.5
C19 C22 H22A 109.5
C19 C22 H22B 109.5
C19 C22 H22C 109.5
H22A C22 H22B 109.5
H22A C22 H22C 109.5
H22B C22 H22C 109.5

loop_
_geom_bond_atom_site_label_1
_geom_bond_atom_site_label_2
_geom_bond_distance
I1 Pd1 2.6232(3)
I1 Pd2 2.6079(3)
I2 Pd1 2.5992(3)
I2 Pd2 2.6320(3)
Pd1 Pd2 2.6465(3)
Pd1 P1 2.2907(6)
Pd2 P2 2.2954(6)
P1 C1 1.872(2)
P1 C4 1.887(2)
P1 C8 1.899(2)
P2 C12 1.873(2)
P2 C15 1.894(2)
P2 C19 1.897(2)
C1 H1 1.0000
C1 C2 1.536(3)
C1 C3 1.538(3)
C2 H2A 0.9800
C2 H2B 0.9800
C2 H2C 0.9800
C3 H3A 0.9800
C3 H3B 0.9800
C3 H3C 0.9800
C4 C5 1.544(3)
C4 C6 1.533(4)
C4 C7 1.531(3)
C5 H5A 0.9800
C5 H5B 0.9800
C5 H5C 0.9800
C6 H6A 0.9800
C6 H6B 0.9800
C6 H6C 0.9800
C7 H7A 0.9800
C7 H7B 0.9800
C7 H7C 0.9800
C8 C9 1.542(3)
C8 C10 1.537(3)
C8 C11 1.537(3)
C9 H9A 0.9800
C9 H9B 0.9800
C9 H9C 0.9800
C10 H10A 0.9800
C10 H10B 0.9800
C10 H10C 0.9800
C11 H11A 0.9800
C11 H11B 0.9800
C11 H11C 0.9800
C12 H12 1.0000
C12 C13 1.540(3)
C12 C14 1.538(3)
C13 H13A 0.9800
C13 H13B 0.9800
C13 H13C 0.9800
C14 H14A 0.9800
C14 H14B 0.9800
C14 H14C 0.9800
C15 C16 1.533(3)
C15 C17 1.523(3)
C15 C18 1.544(3)
C16 H16A 0.9800
C16 H16B 0.9800
C16 H16C 0.9800
C17 H17A 0.9800
C17 H17B 0.9800
C17 H17C 0.9800
C18 H18A 0.9800
C18 H18B 0.9800
C18 H18C 0.9800
C19 C20 1.531(3)
C19 C21 1.547(3)
C19 C22 1.536(3)
C20 H20A 0.9800
C20 H20B 0.9800
C20 H20C 0.9800
C21 H21A 0.9800
C21 H21B 0.9800
C21 H21C 0.9800
C22 H22A 0.9800
C22 H22B 0.9800
C22 H22C 0.9800

loop_
_geom_torsion_atom_site_label_1
_geom_torsion_atom_site_label_2
_geom_torsion_atom_site_label_3
_geom_torsion_atom_site_label_4
_geom_torsion
Pd1 P1 C1 C2 -61.85(17)
Pd1 P1 C1 C3 168.19(16)
Pd1 P1 C4 C5 42.42(18)
Pd1 P1 C4 C6 -72.96(17)
Pd1 P1 C4 C7 163.80(17)
Pd1 P1 C8 C9 41.20(18)
Pd1 P1 C8 C10 -73.57(16)
Pd1 P1 C8 C11 164.19(17)
Pd2 P2 C12 C13 172.65(19)
Pd2 P2 C12 C14 -56.22(19)
Pd2 P2 C15 C16 -72.18(16)
Pd2 P2 C15 C17 164.60(15)
Pd2 P2 C15 C18 43.86(17)
Pd2 P2 C19 C20 -73.87(16)
Pd2 P2 C19 C21 41.24(18)
Pd2 P2 C19 C22 163.99(16)
C1 P1 C4 C5 -79.86(18)
C1 P1 C4 C6 164.75(16)
C1 P1 C4 C7 41.5(2)
C1 P1 C8 C9 158.34(17)
C1 P1 C8 C10 43.57(18)
C1 P1 C8 C11 -78.7(2)
C4 P1 C1 C2 62.03(19)
C4 P1 C1 C3 -67.9(2)
C4 P1 C8 C9 -82.39(19)
C4 P1 C8 C10 162.84(15)
C4 P1 C8 C11 40.6(2)
C8 P1 C1 C2 -177.65(17)
C8 P1 C1 C3 52.4(2)
C8 P1 C4 C5 163.32(16)
C8 P1 C4 C6 47.94(19)
C8 P1 C4 C7 -75.3(2)
C12 P2 C15 C16 166.70(16)
C12 P2 C15 C17 43.5(2)
C12 P2 C15 C18 -77.26(18)
C12 P2 C19 C20 42.17(18)
C12 P2 C19 C21 157.29(17)
C12 P2 C19 C22 -80.0(2)
C15 P2 C12 C13 -63.4(2)
C15 P2 C12 C14 67.7(2)
C15 P2 C19 C20 161.34(16)
C15 P2 C19 C21 -83.55(18)
C15 P2 C19 C22 39.2(2)
C19 P2 C12 C13 56.1(2)
C19 P2 C12 C14 -172.81(18)
C19 P2 C15 C16 50.32(18)
C19 P2 C15 C17 -72.9(2)
C19 P2 C15 C18 166.35(15)
